data_2220454
loop_
_publ_author_name
'Yang, Li'
'Tang, Bin'

_publ_section_title Chlorido{<i>N</i>,<i>N</i>'-<i>o</i>-phenylene-[6,6'-ethylenebis(pyridine-2-carboxamide)]}iron(III)
_journal_coeditor_code CI2736
_journal_issue 1
_journal_name_full 'Acta Crystallographica Section E'
_journal_page_first m44
_journal_paper_doi 10.1107/S1600536808041354
_journal_volume 65
_journal_year 2009
_chemical_formula_iupac '[Fe (C20 H14 N4 O2) Cl]'
_chemical_formula_moiety 'C20 H14 Cl Fe N4 O2'
_chemical_formula_sum 'C20 H14 Cl Fe N4 O2'
_chemical_formula_weight 433.65
_chemical_name_systematic Chlorido{N,N'-o-phenylene-[6,6'-ethylenebis(pyridine-2-carboxamide)]}iron(III)
_space_group_IT_number 14
_symmetry_cell_setting monoclinic
_symmetry_space_group_name_Hall '-P 2yn'
_symmetry_space_group_name_H-M 'P 1 21/n 1'
_atom_sites_solution_hydrogens geom
_atom_sites_solution_primary direct
_atom_sites_solution_secondary difmap
_audit_creation_method SHELXL-97
_cell_angle_alpha 90.00
_cell_angle_beta 106.8890(10)
_cell_angle_gamma 90.00
_cell_formula_units_Z 4
_cell_length_a 11.8532(2)
_cell_length_b 8.20280(10)
_cell_length_c 19.3507(3)
_cell_measurement_reflns_used 9989
_cell_measurement_temperature 296(2)
_cell_measurement_theta_max 27.43
_cell_measurement_theta_min 2.20
_cell_volume 1800.31(5)
_computing_cell_refinement 'SAINT (Bruker, 1997)'
_computing_data_collection 'SMART (Bruker, 1997)'
_computing_data_reduction 'SAINT (Bruker, 1997)'
_computing_molecular_graphics 'SHELXTL (Sheldrick, 2008)'
_computing_publication_material 'SHELXTL (Sheldrick, 2008)'
_computing_structure_refinement 'SHELXL97 (Sheldrick, 2008)'
_computing_structure_solution 'SHELXS97 (Sheldrick, 2008)'
_diffrn_ambient_temperature 296(2)
_diffrn_measured_fraction_theta_full 0.997
_diffrn_measured_fraction_theta_max 0.997
_diffrn_measurement_device_type 'Bruker SMART CCD area-detector'
_diffrn_measurement_method '\f and \w scans'
_diffrn_radiation_monochromator graphite
_diffrn_radiation_source 'fine-focus sealed tube'
_diffrn_radiation_type MoK\a
_diffrn_radiation_wavelength 0.71073
_diffrn_reflns_av_R_equivalents 0.0406
_diffrn_reflns_av_sigmaI/netI 0.0271
_diffrn_reflns_limit_h_max 15
_diffrn_reflns_limit_h_min -15
_diffrn_reflns_limit_k_max 10
_diffrn_reflns_limit_k_min -10
_diffrn_reflns_limit_l_max 25
_diffrn_reflns_limit_l_min -25
_diffrn_reflns_number 24687
_diffrn_reflns_theta_full 27.51
_diffrn_reflns_theta_max 27.51
_diffrn_reflns_theta_min 2.20
_diffrn_standards_number 0
_exptl_absorpt_coefficient_mu 1.011
_exptl_absorpt_correction_T_max 1.000
_exptl_absorpt_correction_T_min 0.778
_exptl_absorpt_correction_type multi-scan
_exptl_absorpt_process_details '(SADABS, Sheldrick, 1996)'
_exptl_crystal_colour black
_exptl_crystal_density_diffrn 1.600
_exptl_crystal_density_method 'not measured'
_exptl_crystal_description Plate
_exptl_crystal_F_000 884
_exptl_crystal_size_max 0.44
_exptl_crystal_size_mid 0.16
_exptl_crystal_size_min 0.10
_refine_diff_density_max 0.618
_refine_diff_density_min -0.433
_refine_ls_extinction_method none
_refine_ls_goodness_of_fit_ref 1.005
_refine_ls_hydrogen_treatment constr
_refine_ls_matrix_type full
_refine_ls_number_parameters 253
_refine_ls_number_reflns 4142
_refine_ls_number_restraints 0
_refine_ls_restrained_S_all 1.005
_refine_ls_R_factor_all 0.0515
_refine_ls_R_factor_gt 0.0397
_refine_ls_shift/su_max 0.001
_refine_ls_shift/su_mean <0.001
_refine_ls_structure_factor_coef Fsqd
_refine_ls_weighting_details 'calc w=1/[\s^2^(Fo^2^)+(0.0642P)^2^+2.4383P] where P=(Fo^2^+2Fc^2^)/3'
_refine_ls_weighting_scheme calc
_refine_ls_wR_factor_gt 0.1192
_refine_ls_wR_factor_ref 0.1263
_reflns_number_gt 3415
_reflns_number_total 4142
_reflns_threshold_expression I>2\s(I)
_cod_data_source_file ci2736.cif
_cod_data_source_block I
_cod_depositor_comments
;
The following automatic conversions were performed:
'_symmetry_cell_setting' value 'Monoclinic' changed to 'monoclinic'
according to '/home/saulius/struct/CIF-dictionaries/cif_core.dic'
dictionary named 'cif_core.dic' version 2.4.1 from 2010-06-29.

Automatic conversion script
Id: cif_fix_enum 1527 2010-12-29 10:47:43Z saulius 

The following automatic conversions were performed:

'_symmetry_cell_setting' value 'Monoclinic' changed to 'monoclinic'
according to /home/saulius/struct/CIF-dictionaries/cif_core.dic
dictionary named 'cif_core.dic' version 2.4.1 from 2010-06-29.

Automatic conversion script
Id: cif_fix_values 1715 2011-07-08 13:25:40Z adriana 
;
_cod_original_sg_symbol_H-M 'P 21/n'
_cod_database_code 2220454
_cod_database_fobs_code 2220454

loop_
_symmetry_equiv_pos_as_xyz
'x, y, z'
'-x+1/2, y+1/2, -z+1/2'
'-x, -y, -z'
'x-1/2, -y-1/2, z-1/2'

loop_
_atom_site_type_symbol
_atom_site_label
_atom_site_fract_x
_atom_site_fract_y
_atom_site_fract_z
_atom_site_U_iso_or_equiv
_atom_site_adp_type
_atom_site_calc_flag
_atom_site_refinement_flags
_atom_site_occupancy
_atom_site_disorder_assembly
_atom_site_disorder_group
Fe Fe1 0.45008(3) 0.56516(5) 0.62759(2) 0.02844(13) Uani d . 1 . .
Cl Cl1 0.49959(7) 0.48979(10) 0.74759(4) 0.0423(2) Uani d . 1 . .
O O1 0.1136(2) 0.6292(4) 0.61432(18) 0.0676(8) Uani d . 1 . .
O O2 0.5587(2) 0.2335(3) 0.51016(14) 0.0529(6) Uani d . 1 . .
N N1 0.2870(2) 0.5301(3) 0.59827(14) 0.0352(5) Uani d . 1 . .
N N2 0.4003(2) 0.7937(3) 0.64688(12) 0.0321(5) Uani d . 1 . .
N N3 0.6194(2) 0.5763(3) 0.62630(12) 0.0298(5) Uani d . 1 . .
N N4 0.44925(19) 0.3762(3) 0.57162(12) 0.0305(5) Uani d . 1 . .
C C1 0.2181(3) 0.6411(4) 0.61888(17) 0.0399(7) Uani d . 1 . .
C C2 0.2867(3) 0.7921(4) 0.64770(16) 0.0373(6) Uani d . 1 . .
C C3 0.2337(3) 0.9212(4) 0.67153(19) 0.0509(9) Uani d . 1 . .
H H3A 0.1555 0.9156 0.6719 0.061 Uiso calc R 1 . .
C C4 0.3014(4) 1.0606(5) 0.6950(2) 0.0564(10) Uani d . 1 . .
H H4A 0.2696 1.1495 0.7127 0.068 Uiso calc R 1 . .
C C5 0.4145(4) 1.0649(4) 0.69173(18) 0.0483(8) Uani d . 1 . .
H H5A 0.4594 1.1585 0.7062 0.058 Uiso calc R 1 . .
C C6 0.4643(3) 0.9306(4) 0.66690(16) 0.0377(7) Uani d . 1 . .
C C7 0.5853(3) 0.9393(4) 0.65875(18) 0.0443(7) Uani d . 1 . .
H H7A 0.6159 1.0483 0.6716 0.053 Uiso calc R 1 . .
H H7B 0.5800 0.9222 0.6083 0.053 Uiso calc R 1 . .
C C8 0.6751(3) 0.8146(4) 0.70492(17) 0.0418(7) Uani d . 1 . .
H H8A 0.7468 0.8722 0.7301 0.050 Uiso calc R 1 . .
H H8B 0.6425 0.7683 0.7411 0.050 Uiso calc R 1 . .
C C9 0.7061(2) 0.6787(4) 0.66208(15) 0.0352(6) Uani d . 1 . .
C C10 0.8207(3) 0.6559(4) 0.65877(18) 0.0453(8) Uani d . 1 . .
H H10A 0.8794 0.7287 0.6824 0.054 Uiso calc R 1 . .
C C11 0.8485(3) 0.5277(5) 0.62112(19) 0.0479(8) Uani d . 1 . .
H H11A 0.9255 0.5124 0.6195 0.057 Uiso calc R 1 . .
C C12 0.7599(3) 0.4217(4) 0.58564(17) 0.0413(7) Uani d . 1 . .
H H12A 0.7760 0.3331 0.5600 0.050 Uiso calc R 1 . .
C C13 0.6471(2) 0.4504(3) 0.58911(15) 0.0314(6) Uani d . 1 . .
C C14 0.5471(2) 0.3397(4) 0.55255(15) 0.0333(6) Uani d . 1 . .
C C15 0.2484(2) 0.3809(4) 0.56301(16) 0.0348(6) Uani d . 1 . .
C C16 0.1338(3) 0.3196(4) 0.5414(2) 0.0499(8) Uani d . 1 . .
H H16A 0.0724 0.3773 0.5509 0.060 Uiso calc R 1 . .
C C17 0.1128(3) 0.1721(5) 0.5056(2) 0.0590(10) Uani d . 1 . .
H H17A 0.0364 0.1311 0.4905 0.071 Uiso calc R 1 . .
C C18 0.2030(3) 0.0846(4) 0.4919(2) 0.0547(9) Uani d . 1 . .
H H18A 0.1870 -0.0153 0.4683 0.066 Uiso calc R 1 . .
C C19 0.3178(3) 0.1438(4) 0.51280(16) 0.0414(7) Uani d . 1 . .
H H19A 0.3789 0.0840 0.5041 0.050 Uiso calc R 1 . .
C C20 0.3393(2) 0.2947(3) 0.54712(15) 0.0328(6) Uani d . 1 . .

loop_
_atom_site_aniso_label
_atom_site_aniso_U_11
_atom_site_aniso_U_22
_atom_site_aniso_U_33
_atom_site_aniso_U_12
_atom_site_aniso_U_13
_atom_site_aniso_U_23
Fe1 0.0262(2) 0.0225(2) 0.0375(2) -0.00026(14) 0.01073(15) -0.00375(15)
Cl1 0.0483(4) 0.0381(4) 0.0427(4) 0.0044(3) 0.0169(3) 0.0083(3)
O1 0.0352(13) 0.0650(18) 0.109(2) 0.0042(12) 0.0307(14) -0.0117(17)
O2 0.0472(13) 0.0475(14) 0.0671(15) 0.0005(11) 0.0215(11) -0.0268(12)
N1 0.0278(11) 0.0299(13) 0.0484(14) 0.0000(9) 0.0119(10) -0.0014(10)
N2 0.0410(13) 0.0221(11) 0.0345(12) 0.0034(10) 0.0132(10) -0.0013(9)
N3 0.0287(11) 0.0274(12) 0.0334(11) -0.0026(9) 0.0091(9) -0.0020(9)
N4 0.0301(11) 0.0237(11) 0.0370(12) -0.0025(9) 0.0088(9) -0.0049(9)
C1 0.0337(15) 0.0377(17) 0.0515(17) 0.0065(12) 0.0175(13) 0.0020(14)
C2 0.0424(16) 0.0333(15) 0.0396(15) 0.0099(12) 0.0173(12) 0.0021(12)
C3 0.058(2) 0.047(2) 0.055(2) 0.0213(17) 0.0282(17) 0.0042(16)
C4 0.083(3) 0.0406(19) 0.0494(19) 0.0225(19) 0.0254(18) -0.0016(15)
C5 0.076(2) 0.0272(15) 0.0401(16) 0.0053(15) 0.0136(16) -0.0027(13)
C6 0.0547(18) 0.0249(14) 0.0325(14) 0.0017(13) 0.0108(12) 0.0010(11)
C7 0.0553(19) 0.0264(15) 0.0517(18) -0.0103(13) 0.0166(15) -0.0024(13)
C8 0.0421(16) 0.0388(17) 0.0411(16) -0.0095(13) 0.0069(13) -0.0082(13)
C9 0.0322(14) 0.0346(15) 0.0365(14) -0.0063(12) 0.0066(11) -0.0002(12)
C10 0.0314(15) 0.051(2) 0.0500(18) -0.0110(14) 0.0058(13) 0.0020(15)
C11 0.0270(14) 0.063(2) 0.0540(19) 0.0007(14) 0.0126(13) 0.0059(17)
C12 0.0330(15) 0.0472(19) 0.0462(17) 0.0054(13) 0.0154(13) 0.0001(14)
C13 0.0311(13) 0.0311(14) 0.0321(13) 0.0019(11) 0.0092(10) 0.0020(11)
C14 0.0339(14) 0.0296(14) 0.0360(14) 0.0024(11) 0.0094(11) -0.0030(11)
C15 0.0318(14) 0.0287(14) 0.0423(15) -0.0045(11) 0.0084(11) 0.0036(12)
C16 0.0325(16) 0.0450(19) 0.070(2) -0.0058(14) 0.0115(15) 0.0041(17)
C17 0.0431(19) 0.047(2) 0.079(3) -0.0221(16) 0.0051(17) 0.0039(19)
C18 0.063(2) 0.0346(18) 0.059(2) -0.0211(16) 0.0073(17) -0.0051(15)
C19 0.0493(18) 0.0317(16) 0.0420(16) -0.0082(13) 0.0114(13) -0.0036(13)
C20 0.0326(14) 0.0281(14) 0.0360(14) -0.0047(11) 0.0073(11) 0.0012(11)

loop_
_atom_type_symbol
_atom_type_description
_atom_type_scat_dispersion_real
_atom_type_scat_dispersion_imag
_atom_type_scat_source
C C 0.0033 0.0016 'International Tables Vol C Tables 4.2.6.8 and 6.1.1.4'
H H 0.0000 0.0000 'International Tables Vol C Tables 4.2.6.8 and 6.1.1.4'
N N 0.0061 0.0033 'International Tables Vol C Tables 4.2.6.8 and 6.1.1.4'
O O 0.0106 0.0060 'International Tables Vol C Tables 4.2.6.8 and 6.1.1.4'
Cl Cl 0.1484 0.1585 'International Tables Vol C Tables 4.2.6.8 and 6.1.1.4'
Fe Fe 0.3463 0.8444 'International Tables Vol C Tables 4.2.6.8 and 6.1.1.4'

loop_
_geom_angle_atom_site_label_1
_geom_angle_atom_site_label_2
_geom_angle_atom_site_label_3
_geom_angle_site_symmetry_1
_geom_angle_site_symmetry_3
_geom_angle
_geom_angle_publ_flag
N1 Fe1 N4 . . 82.38(10) ?
N1 Fe1 N3 . . 161.28(10) ?
N4 Fe1 N3 . . 82.51(9) ?
N1 Fe1 N2 . . 82.39(10) ?
N4 Fe1 N2 . . 155.32(10) ?
N3 Fe1 N2 . . 107.69(10) ?
N1 Fe1 Cl1 . . 101.67(8) ?
N4 Fe1 Cl1 . . 108.32(8) ?
N3 Fe1 Cl1 . . 93.53(7) ?
N2 Fe1 Cl1 . . 93.71(7) ?
C1 N1 C15 . . 125.8(3) ?
C1 N1 Fe1 . . 117.7(2) ?
C15 N1 Fe1 . . 116.19(19) ?
C6 N2 C2 . . 119.0(3) ?
C6 N2 Fe1 . . 130.7(2) ?
C2 N2 Fe1 . . 109.69(19) ?
C9 N3 C13 . . 118.7(2) ?
C9 N3 Fe1 . . 129.3(2) ?
C13 N3 Fe1 . . 111.65(18) ?
C14 N4 C20 . . 125.7(2) ?
C14 N4 Fe1 . . 118.49(18) ?
C20 N4 Fe1 . . 115.45(18) ?
O1 C1 N1 . . 127.6(3) ?
O1 C1 C2 . . 121.5(3) ?
N1 C1 C2 . . 110.8(2) ?
N2 C2 C3 . . 123.4(3) ?
N2 C2 C1 . . 116.0(2) ?
C3 C2 C1 . . 120.6(3) ?
C2 C3 C4 . . 117.6(3) ?
C2 C3 H3A . . 121.2 ?
C4 C3 H3A . . 121.2 ?
C5 C4 C3 . . 119.1(3) ?
C5 C4 H4A . . 120.4 ?
C3 C4 H4A . . 120.4 ?
C4 C5 C6 . . 121.0(3) ?
C4 C5 H5A . . 119.5 ?
C6 C5 H5A . . 119.5 ?
N2 C6 C5 . . 119.8(3) ?
N2 C6 C7 . . 119.2(3) ?
C5 C6 C7 . . 120.9(3) ?
C6 C7 C8 . . 115.3(3) ?
C6 C7 H7A . . 108.5 ?
C8 C7 H7A . . 108.5 ?
C6 C7 H7B . . 108.5 ?
C8 C7 H7B . . 108.5 ?
H7A C7 H7B . . 107.5 ?
C9 C8 C7 . . 114.1(3) ?
C9 C8 H8A . . 108.7 ?
C7 C8 H8A . . 108.7 ?
C9 C8 H8B . . 108.7 ?
C7 C8 H8B . . 108.7 ?
H8A C8 H8B . . 107.6 ?
N3 C9 C10 . . 120.1(3) ?
N3 C9 C8 . . 118.3(3) ?
C10 C9 C8 . . 121.7(3) ?
C11 C10 C9 . . 121.0(3) ?
C11 C10 H10A . . 119.5 ?
C9 C10 H10A . . 119.5 ?
C10 C11 C12 . . 118.7(3) ?
C10 C11 H11A . . 120.6 ?
C12 C11 H11A . . 120.6 ?
C13 C12 C11 . . 118.4(3) ?
C13 C12 H12A . . 120.8 ?
C11 C12 H12A . . 120.8 ?
N3 C13 C12 . . 123.1(3) ?
N3 C13 C14 . . 115.6(2) ?
C12 C13 C14 . . 121.3(3) ?
O2 C14 N4 . . 127.6(3) ?
O2 C14 C13 . . 121.2(3) ?
N4 C14 C13 . . 111.2(2) ?
C16 C15 C20 . . 119.9(3) ?
C16 C15 N1 . . 127.5(3) ?
C20 C15 N1 . . 112.5(2) ?
C17 C16 C15 . . 119.0(3) ?
C17 C16 H16A . . 120.5 ?
C15 C16 H16A . . 120.5 ?
C18 C17 C16 . . 121.1(3) ?
C18 C17 H17A . . 119.4 ?
C16 C17 H17A . . 119.4 ?
C17 C18 C19 . . 120.8(3) ?
C17 C18 H18A . . 119.6 ?
C19 C18 H18A . . 119.6 ?
C18 C19 C20 . . 118.5(3) ?
C18 C19 H19A . . 120.7 ?
C20 C19 H19A . . 120.7 ?
C19 C20 C15 . . 120.6(3) ?
C19 C20 N4 . . 127.0(3) ?
C15 C20 N4 . . 112.4(2) ?

loop_
_geom_bond_atom_site_label_1
_geom_bond_atom_site_label_2
_geom_bond_site_symmetry_2
_geom_bond_distance
_geom_bond_publ_flag
Fe1 N1 . 1.871(2) yes
Fe1 N4 . 1.889(2) yes
Fe1 N3 . 2.016(2) yes
Fe1 N2 . 2.032(2) yes
Fe1 Cl1 . 2.3080(8) yes
O1 C1 . 1.220(4) ?
O2 C14 . 1.231(3) ?
N1 C1 . 1.358(4) ?
N1 C15 . 1.412(4) ?
N2 C6 . 1.348(4) ?
N2 C2 . 1.350(4) ?
N3 C9 . 1.352(4) ?
N3 C13 . 1.353(4) ?
N4 C14 . 1.349(4) ?
N4 C20 . 1.418(3) ?
C1 C2 . 1.498(5) ?
C2 C3 . 1.378(4) ?
C3 C4 . 1.395(6) ?
C3 H3A . 0.93 ?
C4 C5 . 1.361(6) ?
C4 H4A . 0.93 ?
C5 C6 . 1.399(4) ?
C5 H5A . 0.93 ?
C6 C7 . 1.490(5) ?
C7 C8 . 1.557(5) ?
C7 H7A . 0.97 ?
C7 H7B . 0.97 ?
C8 C9 . 1.497(4) ?
C8 H8A . 0.97 ?
C8 H8B . 0.97 ?
C9 C10 . 1.392(4) ?
C10 C11 . 1.373(5) ?
C10 H10A . 0.93 ?
C11 C12 . 1.383(5) ?
C11 H11A . 0.93 ?
C12 C13 . 1.378(4) ?
C12 H12A . 0.93 ?
C13 C14 . 1.498(4) ?
C15 C16 . 1.394(4) ?
C15 C20 . 1.396(4) ?
C16 C17 . 1.380(5) ?
C16 H16A . 0.93 ?
C17 C18 . 1.376(6) ?
C17 H17A . 0.93 ?
C18 C19 . 1.390(5) ?
C18 H18A . 0.93 ?
C19 C20 . 1.392(4) ?
C19 H19A . 0.93 ?

loop_
_geom_hbond_atom_site_label_D
_geom_hbond_atom_site_label_H
_geom_hbond_atom_site_label_A
_geom_hbond_site_symmetry_A
_geom_hbond_distance_DH
_geom_hbond_distance_HA
_geom_hbond_distance_DA
_geom_hbond_angle_DHA
C3 H3A Cl1 2_556 0.93 2.80 3.595(4) 144
C10 H10A Cl1 2_656 0.93 2.71 3.617(3) 165
C11 H11A O1 1_655 0.93 2.46 3.290(5) 149

loop_
_geom_torsion_atom_site_label_1
_geom_torsion_atom_site_label_2
_geom_torsion_atom_site_label_3
_geom_torsion_atom_site_label_4
_geom_torsion_site_symmetry_1
_geom_torsion_site_symmetry_2
_geom_torsion_site_symmetry_3
_geom_torsion_site_symmetry_4
_geom_torsion
_geom_torsion_publ_flag
N4 Fe1 N1 C1 . . . . -176.9(2) ?
N3 Fe1 N1 C1 . . . . -140.5(3) ?
N2 Fe1 N1 C1 . . . . -16.3(2) ?
Cl1 Fe1 N1 C1 . . . . 75.9(2) ?
N4 Fe1 N1 C15 . . . . 9.6(2) ?
N3 Fe1 N1 C15 . . . . 46.0(4) ?
N2 Fe1 N1 C15 . . . . 170.1(2) ?
Cl1 Fe1 N1 C15 . . . . -97.6(2) ?
N1 Fe1 N2 C6 . . . . -173.7(3) ?
N4 Fe1 N2 C6 . . . . -121.4(3) ?
N3 Fe1 N2 C6 . . . . -9.9(3) ?
Cl1 Fe1 N2 C6 . . . . 85.0(2) ?
N1 Fe1 N2 C2 . . . . 15.76(19) ?
N4 Fe1 N2 C2 . . . . 68.1(3) ?
N3 Fe1 N2 C2 . . . . 179.57(18) ?
Cl1 Fe1 N2 C2 . . . . -85.53(19) ?
N1 Fe1 N3 C9 . . . . 150.2(3) ?
N4 Fe1 N3 C9 . . . . -173.5(3) ?
N2 Fe1 N3 C9 . . . . 29.6(3) ?
Cl1 Fe1 N3 C9 . . . . -65.4(2) ?
N1 Fe1 N3 C13 . . . . -37.0(4) ?
N4 Fe1 N3 C13 . . . . -0.60(19) ?
N2 Fe1 N3 C13 . . . . -157.53(18) ?
Cl1 Fe1 N3 C13 . . . . 107.44(18) ?
N1 Fe1 N4 C14 . . . . 164.8(2) ?
N3 Fe1 N4 C14 . . . . -4.1(2) ?
N2 Fe1 N4 C14 . . . . 112.5(3) ?
Cl1 Fe1 N4 C14 . . . . -95.4(2) ?
N1 Fe1 N4 C20 . . . . -8.8(2) ?
N3 Fe1 N4 C20 . . . . -177.7(2) ?
N2 Fe1 N4 C20 . . . . -61.1(3) ?
Cl1 Fe1 N4 C20 . . . . 91.03(19) ?
C15 N1 C1 O1 . . . . 4.1(6) ?
Fe1 N1 C1 O1 . . . . -168.8(3) ?
C15 N1 C1 C2 . . . . -174.1(3) ?
Fe1 N1 C1 C2 . . . . 13.1(3) ?
C6 N2 C2 C3 . . . . -3.4(4) ?
Fe1 N2 C2 C3 . . . . 168.4(3) ?
C6 N2 C2 C1 . . . . 175.0(3) ?
Fe1 N2 C2 C1 . . . . -13.2(3) ?
O1 C1 C2 N2 . . . . -176.9(3) ?
N1 C1 C2 N2 . . . . 1.3(4) ?
O1 C1 C2 C3 . . . . 1.5(5) ?
N1 C1 C2 C3 . . . . 179.8(3) ?
N2 C2 C3 C4 . . . . 0.8(5) ?
C1 C2 C3 C4 . . . . -177.5(3) ?
C2 C3 C4 C5 . . . . 1.6(5) ?
C3 C4 C5 C6 . . . . -1.5(5) ?
C2 N2 C6 C5 . . . . 3.4(4) ?
Fe1 N2 C6 C5 . . . . -166.4(2) ?
C2 N2 C6 C7 . . . . -173.6(3) ?
Fe1 N2 C6 C7 . . . . 16.6(4) ?
C4 C5 C6 N2 . . . . -1.0(5) ?
C4 C5 C6 C7 . . . . 175.9(3) ?
N2 C6 C7 C8 . . . . -63.1(4) ?
C5 C6 C7 C8 . . . . 119.9(3) ?
C6 C7 C8 C9 . . . . 107.4(3) ?
C13 N3 C9 C10 . . . . 1.6(4) ?
Fe1 N3 C9 C10 . . . . 174.0(2) ?
C13 N3 C9 C8 . . . . -178.2(3) ?
Fe1 N3 C9 C8 . . . . -5.7(4) ?
C7 C8 C9 N3 . . . . -62.5(4) ?
C7 C8 C9 C10 . . . . 117.7(3) ?
N3 C9 C10 C11 . . . . -1.8(5) ?
C8 C9 C10 C11 . . . . 177.9(3) ?
C9 C10 C11 C12 . . . . 0.7(5) ?
C10 C11 C12 C13 . . . . 0.6(5) ?
C9 N3 C13 C12 . . . . -0.3(4) ?
Fe1 N3 C13 C12 . . . . -174.0(2) ?
C9 N3 C13 C14 . . . . 178.4(2) ?
Fe1 N3 C13 C14 . . . . 4.7(3) ?
C11 C12 C13 N3 . . . . -0.8(5) ?
C11 C12 C13 C14 . . . . -179.4(3) ?
C20 N4 C14 O2 . . . . 1.6(5) ?
Fe1 N4 C14 O2 . . . . -171.3(3) ?
C20 N4 C14 C13 . . . . -179.7(2) ?
Fe1 N4 C14 C13 . . . . 7.5(3) ?
N3 C13 C14 O2 . . . . 171.0(3) ?
C12 C13 C14 O2 . . . . -10.3(4) ?
N3 C13 C14 N4 . . . . -7.8(4) ?
C12 C13 C14 N4 . . . . 170.9(3) ?
C1 N1 C15 C16 . . . . 1.3(5) ?
Fe1 N1 C15 C16 . . . . 174.3(3) ?
C1 N1 C15 C20 . . . . 178.5(3) ?
Fe1 N1 C15 C20 . . . . -8.6(3) ?
C20 C15 C16 C17 . . . . 1.3(5) ?
N1 C15 C16 C17 . . . . 178.3(3) ?
C15 C16 C17 C18 . . . . 0.7(6) ?
C16 C17 C18 C19 . . . . -1.0(6) ?
C17 C18 C19 C20 . . . . -0.8(5) ?
C18 C19 C20 C15 . . . . 2.8(5) ?
C18 C19 C20 N4 . . . . -179.2(3) ?
C16 C15 C20 C19 . . . . -3.1(5) ?
N1 C15 C20 C19 . . . . 179.5(3) ?
C16 C15 C20 N4 . . . . 178.7(3) ?
N1 C15 C20 N4 . . . . 1.3(4) ?
C14 N4 C20 C19 . . . . 15.3(5) ?
Fe1 N4 C20 C19 . . . . -171.7(2) ?
C14 N4 C20 C15 . . . . -166.7(3) ?
Fe1 N4 C20 C15 . . . . 6.4(3) ?
